data_7128317
loop_
_publ_author_name
'Taher, Deeb'
'Wilson, Jessica R.'
'Ritch, Grayson'
'Zeller, Matthias'
'Szymczak, Nathaniel K.'

_publ_section_title
;
 Late-stage ligand functionalization <i>via</i> the Staudinger reaction
 using phosphine-appended 2,2'-bipyridine.
;
_journal_issue 46
_journal_name_full 'Chemical communications (Cambridge, England)'
_journal_page_first 5718
_journal_page_last 5721
_journal_paper_doi 10.1039/d1cc01407b
_journal_volume 57
_journal_year 2021
_chemical_formula_moiety 'C48 H34 Cl F6 Fe N4 P2, F6 P, 1.155(C4 H10 O), 0.734(C2 H3 N)'
_chemical_formula_sum 'C54.09 H47.75 Cl F12 Fe N4.73 O1.16 P3'
_chemical_formula_weight 1194.74
_space_group_crystal_system monoclinic
_space_group_IT_number 14
_space_group_name_Hall '-P 2ybc'
_space_group_name_H-M_alt 'P 1 21/c 1'
_atom_sites_solution_hydrogens geom
_atom_sites_solution_primary direct
_atom_sites_solution_secondary difmap
_audit_creation_method SHELXL-2018/3
_audit_update_record
;
2021-03-13 deposited with the CCDC.	2021-04-28 downloaded from the CCDC.
;
_cell_angle_alpha 90
_cell_angle_beta 112.1160(10)
_cell_angle_gamma 90
_cell_formula_units_Z 4
_cell_length_a 18.0420(2)
_cell_length_b 18.7721(2)
_cell_length_c 17.1927(2)
_cell_measurement_reflns_used 26681
_cell_measurement_temperature 85(2)
_cell_measurement_theta_max 69.0820
_cell_measurement_theta_min 3.5260
_cell_volume 5394.50(11)
_computing_cell_refinement 'CrysAlisPro 1.171.38.41 (Rigaku OD, 2015)'
_computing_data_collection 'CrysAlisPro 1.171.38.41 (Rigaku OD, 2015)'
_computing_data_reduction 'CrysAlisPro 1.171.38.41 (Rigaku OD, 2015)'
_computing_structure_refinement
;  
SHELXL-2018/3 (Sheldrick, 2015, 2018), 
SHELXLE Rev1005 (H\"ubschle et al., 2011)
;
_computing_structure_solution 'SHELXS-97 (Sheldrick, 2008)'
_diffrn_ambient_temperature 85(2)
_diffrn_measured_fraction_theta_full 0.999
_diffrn_measured_fraction_theta_max 0.994
_diffrn_measurement_device 'Rigaku AFC10K Saturn 944+ CCD-based X-ray diffractometer'
_diffrn_measurement_device_type 'dtrek-CrysAlisPro-abstract goniometer imported rigaku-d*trek images'
_diffrn_measurement_method '\w scans'
_diffrn_radiation_monochromator graphite
_diffrn_radiation_type CuK\a
_diffrn_radiation_wavelength 1.54178
_diffrn_reflns_av_R_equivalents 0.0597
_diffrn_reflns_av_unetI/netI 0.0297
_diffrn_reflns_Laue_measured_fraction_full 0.999
_diffrn_reflns_Laue_measured_fraction_max 0.994
_diffrn_reflns_limit_h_max 21
_diffrn_reflns_limit_h_min -21
_diffrn_reflns_limit_k_max 22
_diffrn_reflns_limit_k_min -22
_diffrn_reflns_limit_l_max 20
_diffrn_reflns_limit_l_min -20
_diffrn_reflns_number 81879
_diffrn_reflns_point_group_measured_fraction_full 0.999
_diffrn_reflns_point_group_measured_fraction_max 0.994
_diffrn_reflns_theta_full 67.679
_diffrn_reflns_theta_max 69.327
_diffrn_reflns_theta_min 2.643
_diffrn_source 'Cu-target micro-focus rotating anode'
_diffrn_source_type 'Micromax-007HF (Cu) micro-focus rotating anode'
_exptl_absorpt_coefficient_mu 4.295
_exptl_absorpt_correction_T_max 1.00000
_exptl_absorpt_correction_T_min 0.63688
_exptl_absorpt_correction_type multi-scan
_exptl_absorpt_process_details
;
CrysAlisPro 1.171.38.41 (Rigaku Oxford Diffraction, 2015)
Empirical absorption correction using spherical harmonics,
 implemented in SCALE3 ABSPACK scaling algorithm.
;
_exptl_crystal_colour brown
_exptl_crystal_density_diffrn 1.471
_exptl_crystal_description plate
_exptl_crystal_F_000 2442.6
_exptl_crystal_size_max 0.130
_exptl_crystal_size_mid 0.110
_exptl_crystal_size_min 0.090
_refine_diff_density_max 0.394
_refine_diff_density_min -0.687
_refine_diff_density_rms 0.066
_refine_ls_extinction_method none
_refine_ls_goodness_of_fit_ref 1.062
_refine_ls_hydrogen_treatment constr
_refine_ls_matrix_type full
_refine_ls_number_parameters 851
_refine_ls_number_reflns 10032
_refine_ls_number_restraints 427
_refine_ls_restrained_S_all 1.059
_refine_ls_R_factor_all 0.0491
_refine_ls_R_factor_gt 0.0441
_refine_ls_shift/su_max 0.001
_refine_ls_shift/su_mean 0.000
_refine_ls_structure_factor_coef Fsqd
_refine_ls_weighting_details 'w=1/[\s^2^(Fo^2^)+(0.0681P)^2^+3.3905P] where P=(Fo^2^+2Fc^2^)/3'
_refine_ls_weighting_scheme calc
_refine_ls_wR_factor_gt 0.1184
_refine_ls_wR_factor_ref 0.1242
_reflns_Friedel_coverage 0.000
_reflns_number_gt 9083
_reflns_number_total 10032
_reflns_threshold_expression 'I > 2\s(I)'
_cod_data_source_file d1cc01407b2.cif
_cod_data_source_block gr5174
_cod_depositor_comments 'Adding full bibliography for 7128313--7128317.cif.'
_cod_original_sg_symbol_H-M 'P 21/c'
_cod_database_code 7128317
_shelx_shelxl_version_number 2018/3
_shelx_space_group_comment
;
The symmetry employed for this shelxl refinement is uniquely defined
by the following loop, which should always be used as a source of
symmetry information in preference to the above space-group names.
They are only intended as comments.
;
_shelx_estimated_absorpt_t_min 0.605
_shelx_estimated_absorpt_t_max 0.699

loop_
_space_group_symop_operation_xyz
'x, y, z'
'-x, y+1/2, -z+1/2'
'-x, -y, -z'
'x, -y-1/2, z-1/2'

loop_
_atom_site_label
_atom_site_type_symbol
_atom_site_fract_x
_atom_site_fract_y
_atom_site_fract_z
_atom_site_U_iso_or_equiv
_atom_site_adp_type
_atom_site_occupancy
_atom_site_site_symmetry_order
_atom_site_calc_flag
_atom_site_refinement_flags_posn
_atom_site_refinement_flags_adp
_atom_site_refinement_flags_occupancy
_atom_site_disorder_assembly
_atom_site_disorder_group
Fe1 Fe 0.31867(2) 0.55948(2) 0.31538(2) 0.02830(11) Uani 1 1 d . . . . .
Cl2 Cl 0.26892(3) 0.48466(3) 0.39415(3) 0.03432(14) Uani 1 1 d . . . . .
P1 P 0.32372(3) 0.43084(3) 0.20022(3) 0.02834(14) Uani 1 1 d . . . . .
P2 P 0.30315(3) 0.70672(4) 0.40032(4) 0.03040(15) Uani 1 1 d . . . . .
P3 P 0.48486(4) 0.65637(4) 0.21078(4) 0.03647(16) Uani 1 1 d . . . . .
F4 F -0.11623(9) 0.63354(11) 0.12555(13) 0.0638(5) Uani 1 1 d D . . . .
F5 F -0.10208(9) 0.74524(11) 0.10606(13) 0.0650(5) Uani 1 1 d D . . . .
F6 F -0.07994(10) 0.66680(11) 0.02642(11) 0.0651(5) Uani 1 1 d D . . . .
F7 F 0.53651(10) 0.67292(10) 0.30696(9) 0.0513(4) Uani 1 1 d . . . . .
F8 F 0.50376(9) 0.57350(9) 0.22684(10) 0.0453(4) Uani 1 1 d . . . . .
F9 F 0.43250(12) 0.64058(9) 0.11419(10) 0.0577(5) Uani 1 1 d . . . . .
F10 F 0.46598(11) 0.73981(9) 0.19455(10) 0.0522(4) Uani 1 1 d . . . . .
F11 F 0.40681(9) 0.64791(10) 0.23265(11) 0.0516(4) Uani 1 1 d . . . . .
F12 F 0.56220(12) 0.66618(11) 0.18857(13) 0.0645(5) Uani 1 1 d . . . . .
N1 N 0.42522(11) 0.49959(11) 0.33093(11) 0.0276(4) Uani 1 1 d . . . . .
N2 N 0.41673(11) 0.61373(11) 0.40896(11) 0.0283(4) Uani 1 1 d . . . . .
N3 N 0.28149(11) 0.50651(11) 0.19794(12) 0.0295(4) Uani 1 1 d . . . . .
N4 N 0.26042(11) 0.65697(11) 0.31974(12) 0.0306(4) Uani 1 1 d . . . . .
C1 C 0.42178(13) 0.44270(13) 0.28362(14) 0.0283(5) Uani 1 1 d . . . . .
C2 C 0.48770(14) 0.39974(14) 0.29562(15) 0.0325(5) Uani 1 1 d . . . . .
H2 H 0.483795 0.359009 0.261503 0.039 Uiso 1 1 calc R U . . .
C3 C 0.55999(14) 0.41827(15) 0.35945(15) 0.0339(5) Uani 1 1 d . . . . .
H3 H 0.606239 0.389779 0.369742 0.041 Uiso 1 1 calc R U . . .
C4 C 0.56412(13) 0.47813(14) 0.40760(14) 0.0319(5) Uani 1 1 d . . . . .
H4 H 0.613113 0.491675 0.450729 0.038 Uiso 1 1 calc R U . . .
C5 C 0.49512(13) 0.51816(13) 0.39167(13) 0.0280(5) Uani 1 1 d . . . . .
C6 C 0.49050(13) 0.58431(14) 0.43613(13) 0.0285(5) Uani 1 1 d . . . . .
C7 C 0.55486(14) 0.61608(14) 0.49973(14) 0.0321(5) Uani 1 1 d . . . . .
H7 H 0.606207 0.594395 0.519316 0.038 Uiso 1 1 calc R U . . .
C8 C 0.54284(14) 0.67938(15) 0.53371(14) 0.0342(5) Uani 1 1 d . . . . .
H8 H 0.586143 0.701757 0.576971 0.041 Uiso 1 1 calc R U . . .
C9 C 0.46729(14) 0.71066(15) 0.50474(14) 0.0338(5) Uani 1 1 d . . . . .
H9 H 0.458068 0.754636 0.526924 0.041 Uiso 1 1 calc R U . . .
C10 C 0.40601(14) 0.67522(14) 0.44229(14) 0.0312(5) Uani 1 1 d . . . . .
C11 C 0.27564(14) 0.35603(14) 0.22649(14) 0.0316(5) Uani 1 1 d . . . . .
C12 C 0.30971(15) 0.28805(15) 0.23724(15) 0.0378(6) Uani 1 1 d . . . . .
H12 H 0.359893 0.281012 0.232280 0.045 Uiso 1 1 calc R U . . .
C13 C 0.27000(16) 0.23088(16) 0.25518(17) 0.0427(6) Uani 1 1 d . . . . .
H13 H 0.293037 0.184637 0.262645 0.051 Uiso 1 1 calc R U . . .
C14 C 0.19675(17) 0.24128(17) 0.26221(18) 0.0486(7) Uani 1 1 d . . . . .
H14 H 0.169408 0.201964 0.273840 0.058 Uiso 1 1 calc R U . . .
C15 C 0.16309(16) 0.30872(17) 0.25237(18) 0.0447(7) Uani 1 1 d . . . . .
H15 H 0.113038 0.315581 0.257675 0.054 Uiso 1 1 calc R U . . .
C16 C 0.20258(14) 0.36614(15) 0.23476(15) 0.0366(6) Uani 1 1 d . . . . .
H16 H 0.179717 0.412410 0.228340 0.044 Uiso 1 1 calc R U . . .
C17 C 0.34208(14) 0.40718(14) 0.10780(14) 0.0321(5) Uani 1 1 d . . . . .
C18 C 0.39882(17) 0.44598(15) 0.08830(16) 0.0411(6) Uani 1 1 d . . . . .
H18 H 0.425945 0.484860 0.122592 0.049 Uiso 1 1 calc R U . . .
C19 C 0.41520(18) 0.42719(18) 0.01832(17) 0.0471(7) Uani 1 1 d . . . . .
H19 H 0.454579 0.452805 0.005500 0.056 Uiso 1 1 calc R U . . .
C20 C 0.37504(17) 0.37186(17) -0.03271(16) 0.0436(6) Uani 1 1 d . . . . .
H20 H 0.386893 0.359442 -0.080343 0.052 Uiso 1 1 calc R U . . .
C21 C 0.31767(16) 0.33448(16) -0.01481(17) 0.0420(6) Uani 1 1 d . . . . .
H21 H 0.289392 0.296834 -0.050638 0.050 Uiso 1 1 calc R U . . .
C22 C 0.30112(15) 0.35176(15) 0.05561(15) 0.0361(6) Uani 1 1 d . . . . .
H22 H 0.261824 0.325709 0.068084 0.043 Uiso 1 1 calc R U . . .
C23 C 0.26473(14) 0.69338(15) 0.48214(15) 0.0350(5) Uani 1 1 d . . . . .
C24 C 0.29428(15) 0.73194(15) 0.55702(15) 0.0361(6) Uani 1 1 d . . . . .
H24 H 0.329742 0.770773 0.562849 0.043 Uiso 1 1 calc R U . . .
C25 C 0.27149(17) 0.71313(16) 0.62296(16) 0.0415(6) Uani 1 1 d . . . . .
H25 H 0.291865 0.738887 0.674254 0.050 Uiso 1 1 calc R U . . .
C26 C 0.21913(18) 0.65693(17) 0.61421(18) 0.0465(7) Uani 1 1 d . . . . .
H26 H 0.203982 0.644165 0.659626 0.056 Uiso 1 1 calc R U . . .
C27 C 0.18891(18) 0.61945(18) 0.53980(19) 0.0492(7) Uani 1 1 d . . . . .
H27 H 0.152208 0.581592 0.533766 0.059 Uiso 1 1 calc R U . . .
C28 C 0.21201(16) 0.63693(16) 0.47365(17) 0.0417(6) Uani 1 1 d . . . . .
H28 H 0.191947 0.610510 0.422824 0.050 Uiso 1 1 calc R U . . .
C29 C 0.31182(14) 0.80045(15) 0.38481(14) 0.0348(5) Uani 1 1 d . . . . .
C30 C 0.36314(16) 0.82275(15) 0.34527(16) 0.0387(6) Uani 1 1 d . . . . .
H30 H 0.393715 0.788734 0.329242 0.046 Uiso 1 1 calc R U . . .
C31 C 0.36911(19) 0.89425(17) 0.32970(18) 0.0502(7) Uani 1 1 d . . . . .
H31 H 0.403386 0.909220 0.302305 0.060 Uiso 1 1 calc R U . . .
C32 C 0.3252(2) 0.94459(18) 0.3539(2) 0.0570(8) Uani 1 1 d . . . . .
H32 H 0.329428 0.993707 0.342877 0.068 Uiso 1 1 calc R U . . .
C33 C 0.2754(2) 0.92266(18) 0.3941(2) 0.0536(8) Uani 1 1 d . . . . .
H33 H 0.246141 0.956975 0.411458 0.064 Uiso 1 1 calc R U . . .
C34 C 0.26814(17) 0.85116(16) 0.40893(17) 0.0421(6) Uani 1 1 d . . . . .
H34 H 0.233232 0.836490 0.435699 0.051 Uiso 1 1 calc R U . . .
C35 C 0.21968(13) 0.53134(14) 0.12388(14) 0.0288(5) Uani 1 1 d . . . . .
C36 C 0.21309(13) 0.60470(14) 0.10885(14) 0.0303(5) Uani 1 1 d . . . . .
H36 H 0.250427 0.635997 0.147433 0.036 Uiso 1 1 calc R U . . .
C37 C 0.15317(14) 0.63246(15) 0.03879(15) 0.0333(5) Uani 1 1 d . . . . .
H37 H 0.148817 0.682502 0.029995 0.040 Uiso 1 1 calc R U . . .
C38 C 0.09918(13) 0.58676(15) -0.01887(15) 0.0336(5) Uani 1 1 d . . . . .
C39 C 0.10453(14) 0.51416(15) -0.00501(15) 0.0359(6) Uani 1 1 d . . . . .
H39 H 0.067406 0.483124 -0.044222 0.043 Uiso 1 1 calc R U . . .
C40 C 0.16396(14) 0.48636(15) 0.06602(15) 0.0336(5) Uani 1 1 d . . . . .
H40 H 0.166848 0.436389 0.075448 0.040 Uiso 1 1 calc R U . . .
C41 C 0.03730(15) 0.61677(16) -0.09681(16) 0.0398(6) Uani 0.464(11) 1 d D U P A 1
F1 F -0.0070(5) 0.5649(4) -0.1505(4) 0.0600(19) Uani 0.464(11) 1 d D U P A 1
F2 F -0.0192(3) 0.6513(5) -0.0787(3) 0.063(2) Uani 0.464(11) 1 d D U P A 1
F3 F 0.0639(3) 0.6581(4) -0.1390(4) 0.0557(19) Uani 0.464(11) 1 d D U P A 1
C41B C 0.03730(15) 0.61677(16) -0.09681(16) 0.0398(6) Uani 0.536(11) 1 d D U P A 2
F1B F -0.0281(3) 0.5816(4) -0.1258(5) 0.071(2) Uani 0.536(11) 1 d D U P A 2
F2B F 0.0176(4) 0.6862(3) -0.0893(3) 0.0641(19) Uani 0.536(11) 1 d D U P A 2
F3B F 0.0658(3) 0.6218(5) -0.1590(3) 0.0668(17) Uani 0.536(11) 1 d D U P A 2
C42 C 0.17729(13) 0.66581(14) 0.26967(14) 0.0315(5) Uani 1 1 d . . . . .
C43 C 0.14351(14) 0.73154(15) 0.23969(16) 0.0361(6) Uani 1 1 d . . . . .
H43 H 0.175635 0.773219 0.255045 0.043 Uiso 1 1 calc R U . . .
C44 C 0.06271(15) 0.73740(16) 0.18710(17) 0.0416(6) Uani 1 1 d . . . . .
H44 H 0.040191 0.782685 0.166817 0.050 Uiso 1 1 calc R U . . .
C45 C 0.01610(14) 0.67679(16) 0.16501(16) 0.0393(6) Uani 1 1 d . . . . .
C46 C 0.04881(15) 0.61060(16) 0.19514(16) 0.0397(6) Uani 1 1 d . . . . .
H46 H 0.016362 0.569094 0.180257 0.048 Uiso 1 1 calc R U . . .
C47 C 0.12891(14) 0.60525(15) 0.24699(16) 0.0367(6) Uani 1 1 d . . . . .
H47 H 0.151121 0.559876 0.267291 0.044 Uiso 1 1 calc R U . . .
C48 C -0.06974(16) 0.68094(17) 0.1061(2) 0.0515(8) Uani 1 1 d D . . . .
O1 O -0.0206(2) 0.4136(2) 0.4149(2) 0.0691(9) Uani 0.728(2) 1 d D U P B 1
C49 C -0.0104(3) 0.4634(4) 0.3579(4) 0.0679(13) Uani 0.728(2) 1 d D U P B 1
H49A H 0.027031 0.444454 0.333097 0.081 Uiso 0.728(2) 1 calc R U P B 1
H49B H 0.011564 0.508650 0.387025 0.081 Uiso 0.728(2) 1 calc R U P B 1
C50 C -0.0926(3) 0.4758(4) 0.2896(4) 0.0834(17) Uani 0.728(2) 1 d D U P B 1
H50A H -0.127566 0.498766 0.314067 0.125 Uiso 0.728(2) 1 calc R U P B 1
H50B H -0.115846 0.429977 0.264908 0.125 Uiso 0.728(2) 1 calc R U P B 1
H50C H -0.087402 0.506509 0.245863 0.125 Uiso 0.728(2) 1 calc R U P B 1
C51 C 0.0491(4) 0.4025(4) 0.4827(4) 0.0858(17) Uani 0.728(2) 1 d D U P B 1
H51A H 0.068100 0.448616 0.511233 0.103 Uiso 0.728(2) 1 calc R U P B 1
H51B H 0.090359 0.384490 0.462726 0.103 Uiso 0.728(2) 1 calc R U P B 1
C52 C 0.0396(5) 0.3486(5) 0.5475(5) 0.100(3) Uani 0.728(2) 1 d D U P B 1
H52A H 0.021780 0.302490 0.519997 0.149 Uiso 0.728(2) 1 calc R U P B 1
H52B H -0.000097 0.366694 0.568779 0.149 Uiso 0.728(2) 1 calc R U P B 1
H52C H 0.091124 0.342683 0.594229 0.149 Uiso 0.728(2) 1 calc R U P B 1
N5 N 0.2690(4) 0.4577(3) 0.6585(4) 0.0699(14) Uani 0.573(3) 1 d D U P C 1
C53 C 0.2722(5) 0.4126(6) 0.6164(6) 0.0559(19) Uani 0.573(3) 1 d D U P C 1
C54 C 0.2729(8) 0.3553(8) 0.5626(9) 0.055(3) Uani 0.573(3) 1 d D U P C 1
H54A H 0.258728 0.373173 0.505269 0.083 Uiso 0.573(3) 1 calc R U P C 1
H54B H 0.233895 0.319207 0.563352 0.083 Uiso 0.573(3) 1 calc R U P C 1
H54C H 0.326389 0.334087 0.582162 0.083 Uiso 0.573(3) 1 calc R U P C 1
O2 O 0.2147(5) 0.4113(5) 0.6492(6) 0.0614(19) Uani 0.272(2) 1 d D U P B 2
C55 C 0.1949(9) 0.4718(7) 0.6826(8) 0.069(3) Uani 0.272(2) 1 d D U P B 2
H55A H 0.154679 0.499023 0.636599 0.082 Uiso 0.272(2) 1 calc R U P B 2
H55B H 0.243170 0.502028 0.706546 0.082 Uiso 0.272(2) 1 calc R U P B 2
C56 C 0.1622(10) 0.4579(8) 0.7492(9) 0.077(4) Uani 0.272(2) 1 d D U P B 2
H56A H 0.113630 0.428919 0.725923 0.115 Uiso 0.272(2) 1 calc R U P B 2
H56B H 0.149339 0.503312 0.769380 0.115 Uiso 0.272(2) 1 calc R U P B 2
H56C H 0.202208 0.432434 0.796044 0.115 Uiso 0.272(2) 1 calc R U P B 2
C57 C 0.2518(13) 0.4206(12) 0.5949(12) 0.061(3) Uani 0.272(2) 1 d D U P B 2
H57A H 0.306039 0.440218 0.625058 0.074 Uiso 0.272(2) 1 calc R U P B 2
H57B H 0.221341 0.455075 0.550927 0.074 Uiso 0.272(2) 1 calc R U P B 2
C58 C 0.258(2) 0.3473(19) 0.553(3) 0.065(6) Uani 0.272(2) 1 d D U P B 2
H58A H 0.272544 0.356035 0.504183 0.098 Uiso 0.272(2) 1 calc R U P B 2
H58B H 0.206578 0.322596 0.534853 0.098 Uiso 0.272(2) 1 calc R U P B 2
H58C H 0.299397 0.317700 0.593728 0.098 Uiso 0.272(2) 1 calc R U P B 2
O3 O 0.1110(11) 0.3225(10) 0.5517(13) 0.098(4) Uani 0.155(2) 1 d D U P D 3
C59 C 0.1588(11) 0.3799(11) 0.5937(14) 0.062(3) Uani 0.155(2) 1 d D U P D 3
H59A H 0.165609 0.377658 0.653521 0.074 Uiso 0.155(2) 1 calc R U P D 3
H59B H 0.129683 0.424565 0.570251 0.074 Uiso 0.155(2) 1 calc R U P D 3
C60 C 0.2403(14) 0.3841(19) 0.589(2) 0.072(5) Uani 0.155(2) 1 d D U P D 3
H60A H 0.234613 0.390466 0.530645 0.108 Uiso 0.155(2) 1 calc R U P D 3
H60B H 0.269694 0.339999 0.611324 0.108 Uiso 0.155(2) 1 calc R U P D 3
H60C H 0.269644 0.424610 0.622681 0.108 Uiso 0.155(2) 1 calc R U P D 3
C61 C 0.0306(14) 0.335(3) 0.5238(18) 0.091(5) Uani 0.155(2) 1 d D U P D 3
H61A H 0.000711 0.298776 0.481975 0.109 Uiso 0.155(2) 1 calc R U P D 3
H61B H 0.017782 0.382772 0.497494 0.109 Uiso 0.155(2) 1 calc R U P D 3
C62 C 0.0086(15) 0.3309(16) 0.6034(17) 0.079(6) Uani 0.155(2) 1 d D U P D 3
H62A H -0.049448 0.326073 0.586059 0.118 Uiso 0.155(2) 1 calc R U P D 3
H62B H 0.026510 0.374421 0.636671 0.118 Uiso 0.155(2) 1 calc R U P D 3
H62C H 0.035104 0.289553 0.637278 0.118 Uiso 0.155(2) 1 calc R U P D 3
N6 N -0.0574(14) 0.3994(14) 0.3486(17) 0.090(5) Uani 0.161(6) 1 d D U P E 2
C63 C 0.0039(15) 0.4263(17) 0.370(2) 0.079(4) Uani 0.161(6) 1 d D U P E 2
C64 C 0.0673(15) 0.4717(15) 0.394(2) 0.087(6) Uani 0.161(6) 1 d D U P E 2
H64A H 0.055305 0.511999 0.354764 0.130 Uiso 0.161(6) 1 calc R U P E 2
H64B H 0.114690 0.446539 0.393148 0.130 Uiso 0.161(6) 1 calc R U P E 2
H64C H 0.077592 0.489155 0.450591 0.130 Uiso 0.161(6) 1 calc R U P E 2

loop_
_atom_site_aniso_label
_atom_site_aniso_U_11
_atom_site_aniso_U_22
_atom_site_aniso_U_33
_atom_site_aniso_U_23
_atom_site_aniso_U_13
_atom_site_aniso_U_12
Fe1 0.02057(18) 0.0426(2) 0.01698(19) -0.00153(14) 0.00165(14) 0.00097(14)
Cl2 0.0243(3) 0.0534(4) 0.0204(3) 0.0057(2) 0.0028(2) 0.0008(2)
P1 0.0243(3) 0.0398(3) 0.0161(3) 0.0009(2) 0.0022(2) 0.0004(2)
P2 0.0240(3) 0.0461(4) 0.0174(3) -0.0020(2) 0.0037(2) 0.0019(2)
P3 0.0364(3) 0.0494(4) 0.0198(3) 0.0007(3) 0.0062(2) -0.0112(3)
F4 0.0246(8) 0.0737(12) 0.0799(14) -0.0156(10) 0.0048(8) -0.0012(8)
F5 0.0292(8) 0.0677(12) 0.0765(13) -0.0181(10) -0.0047(8) 0.0129(8)
F6 0.0432(9) 0.0815(13) 0.0435(10) -0.0165(9) -0.0144(8) 0.0080(9)
F7 0.0410(8) 0.0798(12) 0.0239(8) -0.0071(7) 0.0017(6) -0.0051(8)
F8 0.0419(8) 0.0534(9) 0.0351(8) 0.0068(7) 0.0083(7) -0.0050(7)
F9 0.0808(12) 0.0517(10) 0.0224(8) -0.0003(7) -0.0013(8) -0.0106(9)
F10 0.0701(11) 0.0449(9) 0.0354(9) -0.0011(7) 0.0128(8) -0.0137(8)
F11 0.0338(8) 0.0658(11) 0.0518(10) 0.0107(8) 0.0122(7) -0.0037(7)
F12 0.0686(12) 0.0767(13) 0.0665(12) -0.0168(10) 0.0463(10) -0.0290(10)
N1 0.0226(9) 0.0406(11) 0.0168(9) 0.0032(8) 0.0041(7) 0.0003(8)
N2 0.0229(9) 0.0453(12) 0.0140(9) 0.0010(8) 0.0039(7) -0.0003(8)
N3 0.0231(9) 0.0403(11) 0.0183(9) 0.0014(8) 0.0002(7) 0.0007(8)
N4 0.0207(9) 0.0471(12) 0.0200(9) -0.0017(8) 0.0029(7) 0.0016(8)
C1 0.0244(11) 0.0409(13) 0.0172(11) 0.0031(9) 0.0052(9) 0.0008(9)
C2 0.0297(11) 0.0426(14) 0.0227(11) 0.0018(10) 0.0070(9) 0.0030(10)
C3 0.0258(11) 0.0497(15) 0.0233(12) 0.0042(11) 0.0058(9) 0.0070(10)
C4 0.0226(10) 0.0515(15) 0.0177(11) 0.0036(10) 0.0032(8) 0.0008(10)
C5 0.0211(10) 0.0444(13) 0.0155(10) 0.0038(9) 0.0036(8) -0.0004(9)
C6 0.0218(10) 0.0451(13) 0.0157(10) 0.0047(9) 0.0038(8) 0.0005(9)
C7 0.0250(11) 0.0489(15) 0.0186(11) 0.0035(10) 0.0041(9) -0.0016(10)
C8 0.0264(11) 0.0514(15) 0.0179(11) -0.0014(10) 0.0006(9) -0.0052(10)
C9 0.0294(11) 0.0481(15) 0.0194(11) -0.0028(10) 0.0042(9) 0.0007(10)
C10 0.0281(11) 0.0466(14) 0.0172(11) -0.0011(10) 0.0063(9) -0.0012(10)
C11 0.0275(11) 0.0420(14) 0.0177(11) 0.0019(9) -0.0003(9) -0.0012(10)
C12 0.0340(12) 0.0454(15) 0.0242(12) 0.0012(10) -0.0002(10) -0.0009(11)
C13 0.0423(14) 0.0427(15) 0.0303(13) 0.0049(11) -0.0011(11) -0.0039(11)
C14 0.0416(15) 0.0520(17) 0.0379(15) 0.0125(13) -0.0013(12) -0.0141(13)
C15 0.0306(13) 0.0590(18) 0.0361(14) 0.0123(13) 0.0028(11) -0.0056(12)
C16 0.0289(12) 0.0471(15) 0.0260(12) 0.0058(11) 0.0015(10) -0.0023(10)
C17 0.0299(11) 0.0418(14) 0.0195(11) 0.0028(10) 0.0034(9) 0.0031(10)
C18 0.0474(15) 0.0499(16) 0.0239(13) -0.0015(11) 0.0110(11) -0.0087(12)
C19 0.0515(16) 0.0651(19) 0.0278(14) -0.0008(13) 0.0184(12) -0.0080(14)
C20 0.0458(15) 0.0610(18) 0.0229(12) -0.0022(12) 0.0119(11) 0.0059(13)
C21 0.0402(14) 0.0529(16) 0.0269(13) -0.0078(12) 0.0059(11) 0.0016(12)
C22 0.0315(12) 0.0494(15) 0.0223(12) -0.0032(10) 0.0041(10) 0.0002(11)
C23 0.0301(11) 0.0484(15) 0.0234(12) 0.0015(10) 0.0064(9) 0.0078(10)
C24 0.0347(12) 0.0442(14) 0.0252(12) 0.0040(10) 0.0066(10) 0.0097(11)
C25 0.0489(15) 0.0516(16) 0.0239(12) 0.0029(11) 0.0137(11) 0.0178(13)
C26 0.0520(16) 0.0603(18) 0.0346(15) 0.0050(13) 0.0248(13) 0.0075(14)
C27 0.0485(16) 0.0639(19) 0.0417(16) 0.0010(14) 0.0244(13) -0.0022(14)
C28 0.0379(13) 0.0584(17) 0.0307(14) -0.0032(12) 0.0150(11) -0.0021(12)
C29 0.0307(12) 0.0520(15) 0.0157(11) -0.0041(10) 0.0020(9) 0.0001(10)
C30 0.0387(13) 0.0516(16) 0.0239(12) -0.0058(11) 0.0095(10) -0.0047(11)
C31 0.0603(18) 0.0587(19) 0.0349(15) -0.0069(13) 0.0218(13) -0.0154(15)
C32 0.087(2) 0.0488(18) 0.0417(17) -0.0074(13) 0.0315(17) -0.0111(16)
C33 0.074(2) 0.0474(17) 0.0433(17) -0.0020(13) 0.0269(16) 0.0047(15)
C34 0.0447(15) 0.0524(17) 0.0287(13) 0.0014(12) 0.0133(11) 0.0048(12)
C35 0.0228(10) 0.0441(14) 0.0169(10) 0.0028(9) 0.0045(8) 0.0009(9)
C36 0.0255(11) 0.0411(13) 0.0202(11) 0.0003(10) 0.0040(9) -0.0018(9)
C37 0.0279(11) 0.0447(14) 0.0251(12) 0.0051(10) 0.0072(9) -0.0004(10)
C38 0.0239(11) 0.0505(15) 0.0215(11) 0.0053(11) 0.0031(9) -0.0001(10)
C39 0.0282(12) 0.0484(15) 0.0227(12) 0.0006(11) -0.0001(9) -0.0040(10)
C40 0.0282(11) 0.0426(14) 0.0232(12) 0.0014(10) 0.0020(9) -0.0019(10)
C41 0.0308(12) 0.0553(16) 0.0253(12) 0.0059(11) 0.0013(10) 0.0020(11)
F1 0.054(4) 0.060(3) 0.033(3) 0.008(2) -0.021(2) -0.008(3)
F2 0.041(3) 0.103(5) 0.036(2) 0.008(2) 0.0050(18) 0.034(3)
F3 0.035(2) 0.074(4) 0.042(3) 0.033(3) -0.004(2) -0.009(3)
C41B 0.0308(12) 0.0553(16) 0.0253(12) 0.0059(11) 0.0013(10) 0.0020(11)
F1B 0.028(2) 0.086(4) 0.067(4) 0.034(3) -0.020(2) -0.017(2)
F2B 0.062(3) 0.060(3) 0.043(2) 0.0046(17) -0.012(2) 0.020(2)
F3B 0.051(2) 0.114(5) 0.029(2) 0.025(3) 0.0088(17) 0.016(3)
C42 0.0216(10) 0.0508(15) 0.0183(11) -0.0014(10) 0.0033(9) 0.0025(10)
C43 0.0264(11) 0.0469(15) 0.0301(13) -0.0046(11) 0.0050(10) 0.0014(10)
C44 0.0287(12) 0.0514(16) 0.0360(14) -0.0082(12) 0.0022(10) 0.0078(11)
C45 0.0232(11) 0.0562(17) 0.0309(13) -0.0095(12) 0.0018(10) 0.0054(11)
C46 0.0290(12) 0.0531(16) 0.0291(13) -0.0057(11) 0.0018(10) -0.0036(11)
C47 0.0266(11) 0.0489(15) 0.0287(13) -0.0008(11) 0.0038(10) 0.0008(10)
C48 0.0288(13) 0.0583(18) 0.0527(18) -0.0153(15) -0.0014(12) 0.0067(13)
O1 0.0631(19) 0.079(2) 0.059(2) -0.0032(18) 0.0162(17) 0.0009(17)
C49 0.068(3) 0.076(3) 0.063(3) 0.004(3) 0.029(2) -0.005(3)
C50 0.069(3) 0.113(5) 0.069(3) 0.021(3) 0.026(3) 0.006(3)
C51 0.084(3) 0.091(4) 0.058(3) 0.002(3) -0.001(3) 0.031(3)
C52 0.099(5) 0.109(6) 0.072(5) -0.012(4) 0.012(4) 0.024(4)
N5 0.077(3) 0.062(3) 0.064(3) 0.002(3) 0.020(3) -0.001(3)
C53 0.049(4) 0.066(4) 0.054(4) 0.020(3) 0.021(3) 0.005(3)
C54 0.045(5) 0.073(5) 0.050(5) 0.021(4) 0.022(4) 0.007(4)
O2 0.055(4) 0.063(4) 0.062(4) 0.009(3) 0.018(3) 0.000(3)
C55 0.075(6) 0.061(6) 0.057(6) 0.002(5) 0.009(5) -0.016(5)
C56 0.087(9) 0.061(8) 0.064(8) 0.004(7) 0.008(7) -0.005(7)
C57 0.060(5) 0.061(5) 0.061(5) 0.014(5) 0.020(5) -0.003(5)
C58 0.065(10) 0.064(8) 0.060(9) 0.015(7) 0.017(8) 0.003(8)
O3 0.098(6) 0.094(6) 0.075(6) -0.003(6) 0.000(6) 0.021(6)
C59 0.062(6) 0.063(6) 0.056(6) 0.006(5) 0.018(5) 0.010(5)
C60 0.070(8) 0.076(8) 0.065(8) 0.016(7) 0.019(7) 0.013(7)
C61 0.092(7) 0.094(7) 0.065(7) -0.002(7) 0.006(7) 0.026(7)
C62 0.071(11) 0.079(12) 0.072(11) 0.013(10) 0.010(10) 0.015(10)
N6 0.084(9) 0.095(9) 0.079(9) -0.007(8) 0.018(8) -0.014(8)
C63 0.077(5) 0.088(6) 0.067(5) 0.003(6) 0.019(5) 0.007(5)
C64 0.074(11) 0.084(12) 0.098(12) 0.010(11) 0.027(10) 0.011(10)

loop_
_atom_type_symbol
_atom_type_description
_atom_type_scat_dispersion_real
_atom_type_scat_dispersion_imag
_atom_type_scat_source
C C 0.0181 0.0091 'International Tables Vol C Tables 4.2.6.8 and 6.1.1.4'
H H 0.0000 0.0000 'International Tables Vol C Tables 4.2.6.8 and 6.1.1.4'
N N 0.0311 0.0180 'International Tables Vol C Tables 4.2.6.8 and 6.1.1.4'
F F 0.0727 0.0534 'International Tables Vol C Tables 4.2.6.8 and 6.1.1.4'
P P 0.2955 0.4335 'International Tables Vol C Tables 4.2.6.8 and 6.1.1.4'
Cl Cl 0.3639 0.7018 'International Tables Vol C Tables 4.2.6.8 and 6.1.1.4'
Fe Fe -1.1336 3.1974 'International Tables Vol C Tables 4.2.6.8 and 6.1.1.4'
O O 0.0492 0.0322 'International Tables Vol C Tables 4.2.6.8 and 6.1.1.4'

loop_
_geom_angle_atom_site_label_1
_geom_angle_atom_site_label_2
_geom_angle_atom_site_label_3
_geom_angle
_geom_angle_site_symmetry_1
_geom_angle_site_symmetry_3
_geom_angle_publ_flag
N3 Fe1 N4 117.00(7) . . ?
N3 Fe1 N2 144.28(7) . . ?
N4 Fe1 N2 81.03(7) . . ?
N3 Fe1 N1 79.70(7) . . ?
N4 Fe1 N1 150.99(8) . . ?
N2 Fe1 N1 73.12(7) . . ?
N3 Fe1 Cl2 102.47(6) . . ?
N4 Fe1 Cl2 101.12(6) . . ?
N2 Fe1 Cl2 103.72(5) . . ?
N1 Fe1 Cl2 97.65(5) . . ?
N3 P1 C11 115.36(11) . . ?
N3 P1 C17 116.17(11) . . ?
C11 P1 C17 107.25(12) . . ?
N3 P1 C1 102.84(10) . . ?
C11 P1 C1 108.37(10) . . ?
C17 P1 C1 106.16(11) . . ?
N4 P2 C29 118.82(11) . . ?
N4 P2 C23 113.01(12) . . ?
C29 P2 C23 109.42(12) . . ?
N4 P2 C10 103.87(11) . . ?
C29 P2 C10 104.17(12) . . ?
C23 P2 C10 106.24(11) . . ?
F12 P3 F7 90.20(10) . . ?
F12 P3 F8 90.27(10) . . ?
F7 P3 F8 90.41(9) . . ?
F12 P3 F11 179.03(12) . . ?
F7 P3 F11 89.89(9) . . ?
F8 P3 F11 90.70(9) . . ?
F12 P3 F9 90.05(11) . . ?
F7 P3 F9 179.36(12) . . ?
F8 P3 F9 90.18(9) . . ?
F11 P3 F9 89.86(10) . . ?
F12 P3 F10 89.62(11) . . ?
F7 P3 F10 89.60(10) . . ?
F8 P3 F10 179.89(11) . . ?
F11 P3 F10 89.42(10) . . ?
F9 P3 F10 89.81(9) . . ?
C1 N1 C5 119.8(2) . . ?
C1 N1 Fe1 120.60(15) . . ?
C5 N1 Fe1 119.53(16) . . ?
C10 N2 C6 119.2(2) . . ?
C10 N2 Fe1 121.34(15) . . ?
C6 N2 Fe1 119.43(16) . . ?
C35 N3 P1 121.21(16) . . ?
C35 N3 Fe1 124.09(16) . . ?
P1 N3 Fe1 114.49(10) . . ?
C42 N4 P2 120.36(17) . . ?
C42 N4 Fe1 119.94(16) . . ?
P2 N4 Fe1 116.60(10) . . ?
N1 C1 C2 122.4(2) . . ?
N1 C1 P1 112.77(16) . . ?
C2 C1 P1 124.74(19) . . ?
C1 C2 C3 117.9(2) . . ?
C1 C2 H2 121.1 . . ?
C3 C2 H2 121.1 . . ?
C4 C3 C2 119.8(2) . . ?
C4 C3 H3 120.1 . . ?
C2 C3 H3 120.1 . . ?
C3 C4 C5 118.7(2) . . ?
C3 C4 H4 120.7 . . ?
C5 C4 H4 120.7 . . ?
N1 C5 C4 121.4(2) . . ?
N1 C5 C6 113.60(19) . . ?
C4 C5 C6 125.0(2) . . ?
N2 C6 C7 121.1(2) . . ?
N2 C6 C5 113.88(19) . . ?
C7 C6 C5 125.0(2) . . ?
C8 C7 C6 119.0(2) . . ?
C8 C7 H7 120.5 . . ?
C6 C7 H7 120.5 . . ?
C7 C8 C9 120.1(2) . . ?
C7 C8 H8 120.0 . . ?
C9 C8 H8 120.0 . . ?
C10 C9 C8 117.5(2) . . ?
C10 C9 H9 121.2 . . ?
C8 C9 H9 121.2 . . ?
N2 C10 C9 123.0(2) . . ?
N2 C10 P2 113.71(16) . . ?
C9 C10 P2 123.2(2) . . ?
C16 C11 C12 119.8(2) . . ?
C16 C11 P1 119.0(2) . . ?
C12 C11 P1 121.13(19) . . ?
C13 C12 C11 119.8(3) . . ?
C13 C12 H12 120.1 . . ?
C11 C12 H12 120.1 . . ?
C14 C13 C12 120.0(3) . . ?
C14 C13 H13 120.0 . . ?
C12 C13 H13 120.0 . . ?
C13 C14 C15 120.4(3) . . ?
C13 C14 H14 119.8 . . ?
C15 C14 H14 119.8 . . ?
C14 C15 C16 119.9(3) . . ?
C14 C15 H15 120.0 . . ?
C16 C15 H15 120.0 . . ?
C15 C16 C11 120.0(3) . . ?
C15 C16 H16 120.0 . . ?
C11 C16 H16 120.0 . . ?
C22 C17 C18 119.7(2) . . ?
C22 C17 P1 121.69(19) . . ?
C18 C17 P1 118.64(19) . . ?
C19 C18 C17 119.3(3) . . ?
C19 C18 H18 120.3 . . ?
C17 C18 H18 120.3 . . ?
C20 C19 C18 120.8(3) . . ?
C20 C19 H19 119.6 . . ?
C18 C19 H19 119.6 . . ?
C19 C20 C21 120.1(3) . . ?
C19 C20 H20 120.0 . . ?
C21 C20 H20 120.0 . . ?
C20 C21 C22 120.1(3) . . ?
C20 C21 H21 120.0 . . ?
C22 C21 H21 120.0 . . ?
C21 C22 C17 120.0(2) . . ?
C21 C22 H22 120.0 . . ?
C17 C22 H22 120.0 . . ?
C28 C23 C24 119.9(2) . . ?
C28 C23 P2 118.10(19) . . ?
C24 C23 P2 121.4(2) . . ?
C25 C24 C23 119.5(3) . . ?
C25 C24 H24 120.2 . . ?
C23 C24 H24 120.2 . . ?
C26 C25 C24 120.3(3) . . ?
C26 C25 H25 119.9 . . ?
C24 C25 H25 119.9 . . ?
C27 C26 C25 120.3(3) . . ?
C27 C26 H26 119.9 . . ?
C25 C26 H26 119.9 . . ?
C26 C27 C28 120.2(3) . . ?
C26 C27 H27 119.9 . . ?
C28 C27 H27 119.9 . . ?
C27 C28 C23 119.8(3) . . ?
C27 C28 H28 120.1 . . ?
C23 C28 H28 120.1 . . ?
C34 C29 C30 119.3(3) . . ?
C34 C29 P2 122.3(2) . . ?
C30 C29 P2 118.3(2) . . ?
C31 C30 C29 119.9(3) . . ?
C31 C30 H30 120.1 . . ?
C29 C30 H30 120.1 . . ?
C30 C31 C32 120.5(3) . . ?
C30 C31 H31 119.8 . . ?
C32 C31 H31 119.8 . . ?
C33 C32 C31 119.7(3) . . ?
C33 C32 H32 120.2 . . ?
C31 C32 H32 120.2 . . ?
C34 C33 C32 120.3(3) . . ?
C34 C33 H33 119.8 . . ?
C32 C33 H33 119.8 . . ?
C33 C34 C29 120.3(3) . . ?
C33 C34 H34 119.9 . . ?
C29 C34 H34 119.9 . . ?
C36 C35 C40 118.3(2) . . ?
C36 C35 N3 118.2(2) . . ?
C40 C35 N3 123.4(2) . . ?
C37 C36 C35 121.1(2) . . ?
C37 C36 H36 119.4 . . ?
C35 C36 H36 119.4 . . ?
C36 C37 C38 119.7(2) . . ?
C36 C37 H37 120.1 . . ?
C38 C37 H37 120.1 . . ?
C39 C38 C37 120.0(2) . . ?
C39 C38 C41B 120.5(2) . . ?
C37 C38 C41B 119.5(2) . . ?
C39 C38 C41 120.5(2) . . ?
C37 C38 C41 119.5(2) . . ?
C38 C39 C40 120.2(2) . . ?
C38 C39 H39 119.9 . . ?
C40 C39 H39 119.9 . . ?
C39 C40 C35 120.6(2) . . ?
C39 C40 H40 119.7 . . ?
C35 C40 H40 119.7 . . ?
F3 C41 F2 108.6(4) . . ?
F3 C41 F1 107.4(4) . . ?
F2 C41 F1 101.4(4) . . ?
F3 C41 C38 115.2(3) . . ?
F2 C41 C38 110.6(3) . . ?
F1 C41 C38 112.6(4) . . ?
F1B C41B F3B 107.3(4) . . ?
F1B C41B F2B 107.1(4) . . ?
F3B C41B F2B 101.3(4) . . ?
F1B C41B C38 115.0(4) . . ?
F3B C41B C38 110.9(3) . . ?
F2B C41B C38 114.0(3) . . ?
C43 C42 C47 118.7(2) . . ?
C43 C42 N4 122.8(2) . . ?
C47 C42 N4 118.5(2) . . ?
C42 C43 C44 121.0(3) . . ?
C42 C43 H43 119.5 . . ?
C44 C43 H43 119.5 . . ?
C45 C44 C43 119.4(3) . . ?
C45 C44 H44 120.3 . . ?
C43 C44 H44 120.3 . . ?
C44 C45 C46 120.4(2) . . ?
C44 C45 C48 120.7(3) . . ?
C46 C45 C48 118.9(3) . . ?
C47 C46 C45 119.9(3) . . ?
C47 C46 H46 120.1 . . ?
C45 C46 H46 120.1 . . ?
C46 C47 C42 120.7(3) . . ?
C46 C47 H47 119.6 . . ?
C42 C47 H47 119.6 . . ?
F6 C48 F5 106.6(3) . . ?
F6 C48 F4 105.3(2) . . ?
F5 C48 F4 106.5(2) . . ?
F6 C48 C45 112.9(2) . . ?
F5 C48 C45 112.7(2) . . ?
F4 C48 C45 112.3(3) . . ?
C51 O1 C49 111.9(5) . . ?
O1 C49 C50 106.9(4) . . ?
O1 C49 H49A 110.3 . . ?
C50 C49 H49A 110.3 . . ?
O1 C49 H49B 110.3 . . ?
C50 C49 H49B 110.3 . . ?
H49A C49 H49B 108.6 . . ?
C49 C50 H50A 109.5 . . ?
C49 C50 H50B 109.5 . . ?
H50A C50 H50B 109.5 . . ?
C49 C50 H50C 109.5 . . ?
H50A C50 H50C 109.5 . . ?
H50B C50 H50C 109.5 . . ?
O1 C51 C52 113.1(6) . . ?
O1 C51 H51A 108.9 . . ?
C52 C51 H51A 108.9 . . ?
O1 C51 H51B 108.9 . . ?
C52 C51 H51B 108.9 . . ?
H51A C51 H51B 107.8 . . ?
C51 C52 H52A 109.5 . . ?
C51 C52 H52B 109.5 . . ?
H52A C52 H52B 109.5 . . ?
C51 C52 H52C 109.5 . . ?
H52A C52 H52C 109.5 . . ?
H52B C52 H52C 109.5 . . ?
N5 C53 C54 177.7(9) . . ?
C53 C54 H54A 109.5 . . ?
C53 C54 H54B 109.5 . . ?
H54A C54 H54B 109.5 . . ?
C53 C54 H54C 109.5 . . ?
H54A C54 H54C 109.5 . . ?
H54B C54 H54C 109.5 . . ?
C57 O2 C55 117.1(13) . . ?
O2 C55 C56 114.4(11) . . ?
O2 C55 H55A 108.7 . . ?
C56 C55 H55A 108.7 . . ?
O2 C55 H55B 108.7 . . ?
C56 C55 H55B 108.7 . . ?
H55A C55 H55B 107.6 . . ?
C55 C56 H56A 109.5 . . ?
C55 C56 H56B 109.5 . . ?
H56A C56 H56B 109.5 . . ?
C55 C56 H56C 109.5 . . ?
H56A C56 H56C 109.5 . . ?
H56B C56 H56C 109.5 . . ?
O2 C57 C58 110(2) . . ?
O2 C57 H57A 109.6 . . ?
C58 C57 H57A 109.6 . . ?
O2 C57 H57B 109.6 . . ?
C58 C57 H57B 109.6 . . ?
H57A C57 H57B 108.2 . . ?
C57 C58 H58A 109.5 . . ?
C57 C58 H58B 109.5 . . ?
H58A C58 H58B 109.5 . . ?
C57 C58 H58C 109.5 . . ?
H58A C58 H58C 109.5 . . ?
H58B C58 H58C 109.5 . . ?
C61 O3 C59 114(2) . . ?
O3 C59 C60 116.0(19) . . ?
O3 C59 H59A 108.3 . . ?
C60 C59 H59A 108.3 . . ?
O3 C59 H59B 108.3 . . ?
C60 C59 H59B 108.3 . . ?
H59A C59 H59B 107.4 . . ?
C59 C60 H60A 109.5 . . ?
C59 C60 H60B 109.5 . . ?
H60A C60 H60B 109.5 . . ?
C59 C60 H60C 109.5 . . ?
H60A C60 H60C 109.5 . . ?
H60B C60 H60C 109.5 . . ?
O3 C61 C62 106(2) . . ?
O3 C61 H61A 110.6 . . ?
C62 C61 H61A 110.6 . . ?
O3 C61 H61B 110.6 . . ?
C62 C61 H61B 110.6 . . ?
H61A C61 H61B 108.8 . . ?
C61 C62 H62A 109.5 . . ?
C61 C62 H62B 109.5 . . ?
H62A C62 H62B 109.5 . . ?
C61 C62 H62C 109.5 . . ?
H62A C62 H62C 109.5 . . ?
H62B C62 H62C 109.5 . . ?
N6 C63 C64 167(4) . . ?
C63 C64 H64A 109.5 . . ?
C63 C64 H64B 109.5 . . ?
H64A C64 H64B 109.5 . . ?
C63 C64 H64C 109.5 . . ?
H64A C64 H64C 109.5 . . ?
H64B C64 H64C 109.5 . . ?

loop_
_geom_bond_atom_site_label_1
_geom_bond_atom_site_label_2
_geom_bond_distance
_geom_bond_site_symmetry_2
_geom_bond_publ_flag
Fe1 N3 2.120(2) . ?
Fe1 N4 2.126(2) . ?
Fe1 N2 2.1477(19) . ?
Fe1 N1 2.1549(19) . ?
Fe1 Cl2 2.3511(7) . ?
P1 N3 1.605(2) . ?
P1 C11 1.796(3) . ?
P1 C17 1.797(2) . ?
P1 C1 1.824(2) . ?
P2 N4 1.607(2) . ?
P2 C29 1.795(3) . ?
P2 C23 1.805(3) . ?
P2 C10 1.818(2) . ?
P3 F12 1.5899(18) . ?
P3 F7 1.5935(16) . ?
P3 F8 1.5943(18) . ?
P3 F11 1.5965(17) . ?
P3 F9 1.5989(16) . ?
P3 F10 1.6049(19) . ?
F4 C48 1.348(4) . ?
F5 C48 1.341(3) . ?
F6 C48 1.339(4) . ?
N1 C1 1.330(3) . ?
N1 C5 1.346(3) . ?
N2 C10 1.335(3) . ?
N2 C6 1.352(3) . ?
N3 C35 1.419(3) . ?
N4 C42 1.430(3) . ?
C1 C2 1.387(3) . ?
C2 C3 1.396(3) . ?
C2 H2 0.9500 . ?
C3 C4 1.381(4) . ?
C3 H3 0.9500 . ?
C4 C5 1.390(3) . ?
C4 H4 0.9500 . ?
C5 C6 1.477(4) . ?
C6 C7 1.394(3) . ?
C7 C8 1.377(4) . ?
C7 H7 0.9500 . ?
C8 C9 1.393(3) . ?
C8 H8 0.9500 . ?
C9 C10 1.387(3) . ?
C9 H9 0.9500 . ?
C11 C16 1.391(4) . ?
C11 C12 1.398(4) . ?
C12 C13 1.388(4) . ?
C12 H12 0.9500 . ?
C13 C14 1.385(4) . ?
C13 H13 0.9500 . ?
C14 C15 1.387(4) . ?
C14 H14 0.9500 . ?
C15 C16 1.387(4) . ?
C15 H15 0.9500 . ?
C16 H16 0.9500 . ?
C17 C22 1.391(4) . ?
C17 C18 1.396(4) . ?
C18 C19 1.388(4) . ?
C18 H18 0.9500 . ?
C19 C20 1.376(4) . ?
C19 H19 0.9500 . ?
C20 C21 1.378(4) . ?
C20 H20 0.9500 . ?
C21 C22 1.390(4) . ?
C21 H21 0.9500 . ?
C22 H22 0.9500 . ?
C23 C28 1.394(4) . ?
C23 C24 1.396(4) . ?
C24 C25 1.389(4) . ?
C24 H24 0.9500 . ?
C25 C26 1.386(4) . ?
C25 H25 0.9500 . ?
C26 C27 1.380(4) . ?
C26 H26 0.9500 . ?
C27 C28 1.390(4) . ?
C27 H27 0.9500 . ?
C28 H28 0.9500 . ?
C29 C34 1.395(4) . ?
C29 C30 1.403(4) . ?
C30 C31 1.381(4) . ?
C30 H30 0.9500 . ?
C31 C32 1.393(5) . ?
C31 H31 0.9500 . ?
C32 C33 1.386(5) . ?
C32 H32 0.9500 . ?
C33 C34 1.382(4) . ?
C33 H33 0.9500 . ?
C34 H34 0.9500 . ?
C35 C36 1.398(4) . ?
C35 C40 1.400(3) . ?
C36 C37 1.382(3) . ?
C36 H36 0.9500 . ?
C37 C38 1.393(4) . ?
C37 H37 0.9500 . ?
C38 C39 1.381(4) . ?
C38 C41B 1.494(3) . ?
C38 C41 1.494(3) . ?
C39 C40 1.389(3) . ?
C39 H39 0.9500 . ?
C40 H40 0.9500 . ?
C41 F3 1.273(6) . ?
C41 F2 1.340(5) . ?
C41 F1 1.372(6) . ?
C41B F1B 1.278(6) . ?
C41B F3B 1.352(5) . ?
C41B F2B 1.370(5) . ?
C42 C43 1.387(4) . ?
C42 C47 1.397(4) . ?
C43 C44 1.401(3) . ?
C43 H43 0.9500 . ?
C44 C45 1.380(4) . ?
C44 H44 0.9500 . ?
C45 C46 1.389(4) . ?
C45 C48 1.500(3) . ?
C46 C47 1.387(3) . ?
C46 H46 0.9500 . ?
C47 H47 0.9500 . ?
O1 C51 1.371(6) . ?
O1 C49 1.416(7) . ?
C49 C50 1.524(8) . ?
C49 H49A 0.9900 . ?
C49 H49B 0.9900 . ?
C50 H50A 0.9800 . ?
C50 H50B 0.9800 . ?
C50 H50C 0.9800 . ?
C51 C52 1.561(13) . ?
C51 H51A 0.9900 . ?
C51 H51B 0.9900 . ?
C52 H52A 0.9800 . ?
C52 H52B 0.9800 . ?
C52 H52C 0.9800 . ?
N5 C53 1.130(11) . ?
C53 C54 1.420(13) . ?
C54 H54A 0.9800 . ?
C54 H54B 0.9800 . ?
C54 H54C 0.9800 . ?
O2 C57 1.349(16) . ?
O2 C55 1.380(13) . ?
C55 C56 1.496(15) . ?
C55 H55A 0.9900 . ?
C55 H55B 0.9900 . ?
C56 H56A 0.9800 . ?
C56 H56B 0.9800 . ?
C56 H56C 0.9800 . ?
C57 C58 1.58(2) . ?
C57 H57A 0.9900 . ?
C57 H57B 0.9900 . ?
C58 H58A 0.9800 . ?
C58 H58B 0.9800 . ?
C58 H58C 0.9800 . ?
O3 C61 1.367(19) . ?
O3 C59 1.399(17) . ?
C59 C60 1.503(18) . ?
C59 H59A 0.9900 . ?
C59 H59B 0.9900 . ?
C60 H60A 0.9800 . ?
C60 H60B 0.9800 . ?
C60 H60C 0.9800 . ?
C61 C62 1.56(2) . ?
C61 H61A 0.9900 . ?
C61 H61B 0.9900 . ?
C62 H62A 0.9800 . ?
C62 H62B 0.9800 . ?
C62 H62C 0.9800 . ?
N6 C63 1.142(19) . ?
C63 C64 1.36(2) . ?
C64 H64A 0.9800 . ?
C64 H64B 0.9800 . ?
C64 H64C 0.9800 . ?
